data_1538114
loop_
_publ_author_name
'Hawthorne, F.C.'
'Oberti, R.'
'Ungaretti, L.'
'Bottazzi, P.'
'Czamanske, G.K.'

_publ_section_title
;
 Li: An important component in igneous alkali amphiboles
;
_journal_name_full 'American Mineralogist'
_journal_page_first 733
_journal_page_last 745
_journal_volume 78
_journal_year 1993
_chemical_formula_sum 'Al0.6 Ca0.72 F1.6 Fe1.88 H0.4 K0.18 Li0.08 Mg2.58 Mn0.54 Na1.88 O22.4 Si7.4'
_chemical_name_systematic
;
(Na.68 K.18) (Na1.2 Ca.72 Mn.08) (Li.08 Mg2.58 Fe1.22 Mn.46 Fe.66) (Si7.4 
Al.6) O22 F1.6 (O H).4
;
_space_group_IT_number 12
_symmetry_space_group_name_Hall '-C 2y'
_symmetry_space_group_name_H-M 'C 1 2/m 1'
_cell_angle_alpha 90
_cell_angle_beta 104.22
_cell_angle_gamma 90
_cell_formula_units_Z 2
_cell_length_a 9.861
_cell_length_b 18.05
_cell_length_c 5.288
_cell_volume 912.377
_citation_journal_id_ASTM AMMIAY
_cod_data_source_file Hawthorne_AMMIAY_1993_1286.cif
_cod_data_source_block H0.4Al0.6Ca0.72F1.6Fe1.88K0.18Li0.08Mg2.58Mn0.54Na1.88O22.4Si7.4
_cod_original_cell_volume 912.3774
_cod_original_formula_sum
;
H0.4 Al0.6 Ca0.72 F1.6 Fe1.88 K0.18 Li0.08 Mg2.58 Mn0.54 Na1.88 O22.4 Si7.4
;
_cod_database_code 1538114

loop_
_symmetry_equiv_pos_as_xyz
x,y,z
-x,y,-z
-x,-y,-z
x,-y,z
x+1/2,y+1/2,z
-x+1/2,y+1/2,-z
-x+1/2,-y+1/2,-z
x+1/2,-y+1/2,z

loop_
_atom_site_label
_atom_site_type_symbol
_atom_site_fract_x
_atom_site_fract_y
_atom_site_fract_z
_atom_site_occupancy
_atom_site_U_iso_or_equiv
O2 O-2 0.11978 0.16975 0.72769 1 0.0
Mg1 Mg+2 0 0.08916 0.5 0.72 0.0
Fe3 Fe+2 0 0 0 0.2 0.0
Li1 Li+1 0 0 0 0.08 0.0
Na3 Na+1 0.0396 0.5 0.09482 0.03 0.0
O3 O-2 0.10607 0 0.71119 0.2 0.0
Ca1 Ca+2 0 0.27622 0.5 0.36 0.0
Na2 Na+1 0 0.5 0 0.54 0.0
O1 O-2 0.11202 0.08628 0.21549 1 0.0
O7 O-2 0.33972 0 0.29219 1 0.0
Fe1 Fe+3 0 0.08916 0.5 0.05 0.0
O4 O-2 0.36291 0.2485 0.79361 1 0.0
Na4 Na+1 0 0.48025 0 0.04 0.0
Si2 Si+4 0.28903 0.17052 0.80145 1 0.0
Fe2 Fe+2 0 0.18045 0 0.79 0.0
O6 O-2 0.34355 0.11813 0.58638 1 0.0
O5 O-2 0.34801 0.13081 0.08869 1 0.0
Mn2 Mn+2 0 0.27622 0.5 0.04 0.0
Al1 Al+3 0.28092 0.08474 0.29448 0.15 0.0
Mg2 Mg+2 0 0.18045 0 0.21 0.0
Mn1 Mn+2 0 0.08916 0.5 0.23 0.0
F1 F-1 0.10607 0 0.71119 0.8 0.0
K1 K+1 0.0396 0.5 0.09482 0.09 0.0
Mg3 Mg+2 0 0 0 0.72 0.0
Na1 Na+1 0 0.27622 0.5 0.6 0.0
Si1 Si+4 0.28092 0.08474 0.29448 0.85 0.0
